data_7230816
loop_
_publ_author_name
'Tori\'c, Filip'
'Pavlovi\'c, Gordana'
'Paji\'c, Damir'
'Cindri\'c, Marina'
'Zadro, Kre\<so'

_publ_section_title
;
 Tetranuclear Ni4 cubane complexes with high \cT maxima:
 magneto-structural analysis
;
_journal_issue 27
_journal_name_full CrystEngComm
_journal_page_first 3917
_journal_paper_doi 10.1039/C8CE00566D
_journal_volume 20
_journal_year 2018
_chemical_formula_moiety 'C68 H76 N4 Ni4 O12'
_chemical_formula_sum 'C68 H76 N4 Ni4 O12'
_chemical_formula_weight 1376.16
_space_group_crystal_system monoclinic
_space_group_IT_number 14
_space_group_name_Hall '-P 2ybc'
_space_group_name_H-M_alt 'P 1 21/c 1'
_symmetry_space_group_name_Hall '-P 2ybc'
_symmetry_space_group_name_H-M 'P 1 21/c 1'
_atom_sites_solution_hydrogens mixed
_audit_creation_method SHELXL-2014/7
_audit_update_record
;
2018-04-10 deposited with the CCDC.
2018-05-24 downloaded from the CCDC.
;
_cell_angle_alpha 90
_cell_angle_beta 98.504(2)
_cell_angle_gamma 90
_cell_formula_units_Z 4
_cell_length_a 21.5244(3)
_cell_length_b 20.8865(3)
_cell_length_c 14.2593(2)
_cell_measurement_reflns_used 11596
_cell_measurement_temperature 150(2)
_cell_measurement_theta_max 29.5772
_cell_measurement_theta_min 4.2288
_cell_volume 6340.06(16)
_computing_cell_refinement
;
CrysAlisPro, Agilent Technologies,
Version 1.171.34.44 
;
_computing_data_collection
;
CrysAlisPro, Agilent Technologies,
Version 1.171.34.44 
;
_computing_data_reduction
;
CrysAlisPro, Agilent Technologies,
Version 1.171.34.44 
;
_computing_molecular_graphics 'MERCURY 3.8. (CCDC, 2016)'
_computing_publication_material 'SHELXL-2014/7 (Sheldrick, 2014)'
_computing_structure_refinement 'SHELXL-2014/7 (Sheldrick, 2014)'
_computing_structure_solution 'SHELXT-2014/7 (Sheldrick, 2014)'
_diffrn_ambient_temperature 150(2)
_diffrn_measured_fraction_theta_full 0.995
_diffrn_measured_fraction_theta_max 0.996
_diffrn_measurement_device_type 'Xcalibur, Sapphire3'
_diffrn_measurement_method '\w scans'
_diffrn_radiation_type MoK\a
_diffrn_radiation_wavelength 0.71073
_diffrn_reflns_av_R_equivalents 0.0343
_diffrn_reflns_av_unetI/netI 0.0578
_diffrn_reflns_Laue_measured_fraction_full 0.995
_diffrn_reflns_Laue_measured_fraction_max 0.996
_diffrn_reflns_limit_h_max 27
_diffrn_reflns_limit_h_min -27
_diffrn_reflns_limit_k_max 25
_diffrn_reflns_limit_k_min -26
_diffrn_reflns_limit_l_max 11
_diffrn_reflns_limit_l_min -18
_diffrn_reflns_number 28645
_diffrn_reflns_point_group_measured_fraction_full 0.995
_diffrn_reflns_point_group_measured_fraction_max 0.996
_diffrn_reflns_theta_full 25.242
_diffrn_reflns_theta_max 26.999
_diffrn_reflns_theta_min 4.237
_diffrn_source 'Enhance (Mo) X-ray Source'
_exptl_absorpt_coefficient_mu 1.235
_exptl_absorpt_correction_T_max 1.00000
_exptl_absorpt_correction_T_min 0.89853
_exptl_absorpt_correction_type multi-scan
_exptl_absorpt_process_details
;
CrysAlisPro, Oxford Diffraction Ltd.,
Version 1.171.34.44.
Empirical absorption correction 
using spherical harmonics,
implemented in SCALE3 ABSPACK 
scaling algorithm.
;
_exptl_crystal_colour 'dark green'
_exptl_crystal_density_diffrn 1.442
_exptl_crystal_description prism
_exptl_crystal_F_000 2880
_exptl_crystal_size_max 0.42
_exptl_crystal_size_mid 0.33
_exptl_crystal_size_min 0.19
_refine_diff_density_max 0.440
_refine_diff_density_min -0.485
_refine_diff_density_rms 0.071
_refine_ls_extinction_method none
_refine_ls_goodness_of_fit_ref 1.051
_refine_ls_hydrogen_treatment mixed
_refine_ls_matrix_type full
_refine_ls_number_parameters 841
_refine_ls_number_reflns 13794
_refine_ls_number_restraints 5
_refine_ls_restrained_S_all 1.051
_refine_ls_R_factor_all 0.0707
_refine_ls_R_factor_gt 0.0448
_refine_ls_shift/su_max 0.002
_refine_ls_shift/su_mean 0.000
_refine_ls_structure_factor_coef Fsqd
_refine_ls_weighting_details 'w=1/[\s^2^(Fo^2^)+(0.0380P)^2^+2.3936P] where P=(Fo^2^+2Fc^2^)/3'
_refine_ls_weighting_scheme calc
_refine_ls_wR_factor_gt 0.0932
_refine_ls_wR_factor_ref 0.1037
_reflns_Friedel_coverage 0.000
_reflns_number_gt 10253
_reflns_number_total 13794
_reflns_threshold_expression 'I > 2\s(I)'
_cod_data_source_file c8ce00566d2.cif
_cod_data_source_block 6
_cod_depositor_comments 'Adding full bibliography for 7230811--7230817.cif.'
_cod_database_code 7230816
_shelx_shelxl_version_number 2014/7
_shelx_space_group_comment
;
The symmetry employed for this shelxl refinement is uniquely defined
by the following loop, which should always be used as a source of
symmetry information in preference to the above space-group names.
They are only intended as comments.
;

loop_
_space_group_symop_operation_xyz
'x, y, z'
'-x, y+1/2, -z+1/2'
'-x, -y, -z'
'x, -y-1/2, z-1/2'

loop_
_atom_site_label
_atom_site_type_symbol
_atom_site_fract_x
_atom_site_fract_y
_atom_site_fract_z
_atom_site_U_iso_or_equiv
_atom_site_adp_type
_atom_site_occupancy
_atom_site_site_symmetry_order
_atom_site_calc_flag
_atom_site_refinement_flags_posn
_atom_site_refinement_flags_adp
_atom_site_refinement_flags_occupancy
_atom_site_disorder_assembly
_atom_site_disorder_group
Ni1 Ni 0.32937(2) 0.55882(2) 0.73306(2) 0.02456(9) Uani 1 1 d . . . . .
Ni2 Ni 0.27654(2) 0.51068(2) 0.53355(2) 0.02596(9) Uani 1 1 d . . . . .
Ni3 Ni 0.30088(2) 0.40562(2) 0.68398(3) 0.02707(10) Uani 1 1 d . . . . .
Ni4 Ni 0.19703(2) 0.50135(2) 0.71639(3) 0.02605(9) Uani 1 1 d . . . . .
O11 O 0.30925(9) 0.61281(9) 0.83694(13) 0.0279(4) Uani 1 1 d . . . . .
O12 O 0.34949(9) 0.49058(8) 0.63850(13) 0.0254(4) Uani 1 1 d . . . . .
O13 O 0.36303(10) 0.63007(9) 0.64977(14) 0.0312(5) Uani 1 1 d D . . . .
N11 N 0.41437(11) 0.53799(10) 0.79737(16) 0.0256(5) Uani 1 1 d . . . . .
C11 C 0.34375(14) 0.61794(13) 0.9211(2) 0.0282(6) Uani 1 1 d . . . . .
C12 C 0.40540(13) 0.59218(13) 0.9454(2) 0.0274(6) Uani 1 1 d . . . . .
C13 C 0.43752(14) 0.60124(14) 1.0378(2) 0.0332(7) Uani 1 1 d . . . . .
H13 H 0.4788 0.5846 1.0535 0.040 Uiso 1 1 calc R U . . .
C14 C 0.41109(15) 0.63329(15) 1.1060(2) 0.0384(7) Uani 1 1 d . . . . .
H14 H 0.4334 0.6380 1.1682 0.046 Uiso 1 1 calc R U . . .
C15 C 0.35101(16) 0.65878(15) 1.0824(2) 0.0399(8) Uani 1 1 d . . . . .
H15 H 0.3323 0.6814 1.1288 0.048 Uiso 1 1 calc R U . . .
C16 C 0.31873(15) 0.65153(14) 0.9927(2) 0.0342(7) Uani 1 1 d . . . . .
H16 H 0.2780 0.6698 0.9782 0.041 Uiso 1 1 calc R U . . .
C17 C 0.43786(13) 0.55520(13) 0.8822(2) 0.0280(6) Uani 1 1 d . . . . .
H17 H 0.4798 0.5425 0.9048 0.034 Uiso 1 1 calc R U . . .
C18 C 0.44915(13) 0.50504(12) 0.73485(19) 0.0252(6) Uani 1 1 d . . . . .
C19 C 0.41357(13) 0.48521(12) 0.6491(2) 0.0260(6) Uani 1 1 d . . . . .
C110 C 0.44490(14) 0.45854(13) 0.5796(2) 0.0292(6) Uani 1 1 d . . . . .
H110 H 0.4221 0.4465 0.5200 0.035 Uiso 1 1 calc R U . . .
C111 C 0.50927(15) 0.44972(13) 0.5975(2) 0.0327(7) Uani 1 1 d . . . . .
H111 H 0.5299 0.4311 0.5497 0.039 Uiso 1 1 calc R U . . .
C112 C 0.54476(14) 0.46717(14) 0.6831(2) 0.0331(7) Uani 1 1 d . . . . .
C113 C 0.51367(14) 0.49548(13) 0.7509(2) 0.0305(6) Uani 1 1 d . . . . .
H113 H 0.5370 0.5086 0.8095 0.037 Uiso 1 1 calc R U . . .
C114 C 0.61465(15) 0.45707(17) 0.7008(2) 0.0455(9) Uani 1 1 d . . . . .
H11A H 0.6323 0.4780 0.7604 0.068 Uiso 1 1 calc R U . . .
H11B H 0.6335 0.4756 0.6485 0.068 Uiso 1 1 calc R U . . .
H11C H 0.6237 0.4111 0.7052 0.068 Uiso 1 1 calc R U . . .
C115 C 0.42310(16) 0.65907(16) 0.6617(3) 0.0495(9) Uani 1 1 d . . . . .
H11D H 0.4363 0.6687 0.7289 0.074 Uiso 1 1 calc R U . . .
H11E H 0.4212 0.6988 0.6249 0.074 Uiso 1 1 calc R U . . .
H11F H 0.4534 0.6298 0.6395 0.074 Uiso 1 1 calc R U . . .
O21 O 0.31497(9) 0.58589(9) 0.48327(13) 0.0300(4) Uani 1 1 d . . . . .
O22 O 0.22504(9) 0.44412(8) 0.59702(13) 0.0264(4) Uani 1 1 d . . . . .
O23 O 0.31108(10) 0.43639(9) 0.45362(14) 0.0353(5) Uani 1 1 d D . . . .
N21 N 0.20011(11) 0.51457(11) 0.44022(16) 0.0291(5) Uani 1 1 d . . . . .
C21 C 0.28623(15) 0.62473(13) 0.4176(2) 0.0308(7) Uani 1 1 d . . . . .
C22 C 0.22646(15) 0.61265(14) 0.3641(2) 0.0335(7) Uani 1 1 d . . . . .
C23 C 0.20117(17) 0.65773(16) 0.2950(2) 0.0450(8) Uani 1 1 d . . . . .
H23 H 0.1614 0.6495 0.2583 0.054 Uiso 1 1 calc R U . . .
C24 C 0.23242(19) 0.71301(16) 0.2794(3) 0.0514(9) Uani 1 1 d . . . . .
H24 H 0.2141 0.7431 0.2335 0.062 Uiso 1 1 calc R U . . .
C25 C 0.29087(18) 0.72443(15) 0.3313(2) 0.0450(9) Uani 1 1 d . . . . .
H25 H 0.3130 0.7624 0.3205 0.054 Uiso 1 1 calc R U . . .
C26 C 0.31702(16) 0.68145(14) 0.3980(2) 0.0386(8) Uani 1 1 d . . . . .
H26 H 0.3574 0.6902 0.4322 0.046 Uiso 1 1 calc R U . . .
C27 C 0.18744(15) 0.55793(14) 0.3753(2) 0.0341(7) Uani 1 1 d . . . . .
H27 H 0.1497 0.5533 0.3319 0.041 Uiso 1 1 calc R U . . .
C28 C 0.16267(14) 0.45857(13) 0.4450(2) 0.0290(6) Uani 1 1 d . . . . .
C29 C 0.17953(13) 0.42210(13) 0.5284(2) 0.0291(6) Uani 1 1 d . . . . .
C210 C 0.14795(14) 0.36475(14) 0.5363(2) 0.0332(7) Uani 1 1 d . . . . .
H210 H 0.1572 0.3397 0.5922 0.040 Uiso 1 1 calc R U . . .
C211 C 0.10311(15) 0.34389(15) 0.4631(2) 0.0401(8) Uani 1 1 d . . . . .
H211 H 0.0823 0.3044 0.4701 0.048 Uiso 1 1 calc R U . . .
C212 C 0.08731(15) 0.37868(15) 0.3795(2) 0.0378(7) Uani 1 1 d . . . . .
C213 C 0.11812(14) 0.43631(14) 0.3724(2) 0.0343(7) Uani 1 1 d . . . . .
H213 H 0.1084 0.4611 0.3163 0.041 Uiso 1 1 calc R U . . .
C214 C 0.04138(17) 0.35372(17) 0.2978(3) 0.0519(9) Uani 1 1 d . . . . .
H21A H 0.0138 0.3886 0.2711 0.078 Uiso 1 1 calc R U . . .
H21B H 0.0160 0.3196 0.3202 0.078 Uiso 1 1 calc R U . . .
H21C H 0.0644 0.3367 0.2488 0.078 Uiso 1 1 calc R U . . .
C215 C 0.28728(17) 0.41350(17) 0.3612(2) 0.0492(9) Uani 1 1 d . . . . .
H21D H 0.2519 0.3845 0.3650 0.074 Uiso 1 1 calc R U . . .
H21E H 0.3205 0.3904 0.3351 0.074 Uiso 1 1 calc R U . . .
H21F H 0.2730 0.4498 0.3200 0.074 Uiso 1 1 calc R U . . .
O31 O 0.33141(10) 0.35047(9) 0.58801(14) 0.0336(5) Uani 1 1 d . . . . .
O32 O 0.28418(9) 0.47307(8) 0.78319(13) 0.0253(4) Uani 1 1 d . . . . .
O33 O 0.23637(10) 0.34410(9) 0.73561(16) 0.0383(5) Uani 1 1 d D . . . .
N31 N 0.36775(11) 0.37852(10) 0.78618(17) 0.0277(5) Uani 1 1 d . . . . .
C31 C 0.38707(14) 0.32285(13) 0.5985(2) 0.0316(7) Uani 1 1 d . . . . .
C32 C 0.42729(14) 0.31619(13) 0.6870(2) 0.0331(7) Uani 1 1 d . . . . .
C33 C 0.48545(14) 0.28434(13) 0.6888(2) 0.0373(7) Uani 1 1 d . . . . .
H33 H 0.5115 0.2782 0.7480 0.045 Uiso 1 1 calc R U . . .
C34 C 0.50556(16) 0.26205(14) 0.6083(3) 0.0423(8) Uani 1 1 d . . . . .
H34 H 0.5452 0.2416 0.6113 0.051 Uiso 1 1 calc R U . . .
C35 C 0.46697(16) 0.26987(14) 0.5221(3) 0.0419(8) Uani 1 1 d . . . . .
H35 H 0.4807 0.2552 0.4655 0.050 Uiso 1 1 calc R U . . .
C36 C 0.40921(15) 0.29852(13) 0.5173(2) 0.0378(8) Uani 1 1 d . . . . .
H36 H 0.3833 0.3021 0.4575 0.045 Uiso 1 1 calc R U . . .
C37 C 0.41523(14) 0.34234(13) 0.7763(2) 0.0307(7) Uani 1 1 d . . . . .
H37 H 0.4440 0.3323 0.8315 0.037 Uiso 1 1 calc R U . . .
C38 C 0.35553(13) 0.40202(13) 0.8754(2) 0.0281(6) Uani 1 1 d . . . . .
C39 C 0.30892(13) 0.45006(13) 0.8702(2) 0.0270(6) Uani 1 1 d . . . . .
C310 C 0.29143(14) 0.47273(14) 0.9531(2) 0.0312(7) Uani 1 1 d . . . . .
H310 H 0.2602 0.5051 0.9511 0.037 Uiso 1 1 calc R U . . .
C311 C 0.31944(14) 0.44831(14) 1.0401(2) 0.0337(7) Uani 1 1 d . . . . .
H311 H 0.3071 0.4647 1.0967 0.040 Uiso 1 1 calc R U . . .
C312 C 0.36504(14) 0.40051(14) 1.0464(2) 0.0310(7) Uani 1 1 d . . . . .
C313 C 0.38223(14) 0.37825(13) 0.9628(2) 0.0323(7) Uani 1 1 d . . . . .
H313 H 0.4133 0.3457 0.9653 0.039 Uiso 1 1 calc R U . . .
C314 C 0.39221(16) 0.37101(15) 1.1399(2) 0.0412(8) Uani 1 1 d . . . . .
H31A H 0.3831 0.3986 1.1918 0.062 Uiso 1 1 calc R U . . .
H31B H 0.4378 0.3665 1.1429 0.062 Uiso 1 1 calc R U . . .
H31C H 0.3734 0.3288 1.1458 0.062 Uiso 1 1 calc R U . . .
C315 C 0.24583(18) 0.28724(15) 0.7912(3) 0.0536(10) Uani 1 1 d . . . . .
H1A H 0.2056 0.2718 0.8088 0.064 Uiso 0.52 1 calc R U P A 1
H1D H 0.2758 0.2950 0.8498 0.064 Uiso 0.52 1 calc R U P A 1
H1B H 0.2422 0.2976 0.8579 0.064 Uiso 0.48 1 calc R U P B 2
H1C H 0.2888 0.2710 0.7893 0.064 Uiso 0.48 1 calc R U P B 2
C31A C 0.2736(4) 0.2369(4) 0.7250(7) 0.080(3) Uani 0.52 1 d . . P C 1
H31D H 0.3099 0.2565 0.7005 0.096 Uiso 0.52 1 calc R U P C 1
H31E H 0.2892 0.1992 0.7635 0.096 Uiso 0.52 1 calc R U P C 1
C31B C 0.2008(4) 0.2376(3) 0.7577(6) 0.057(2) Uani 0.48 1 d . . P C 2
H31F H 0.1573 0.2543 0.7471 0.069 Uiso 0.48 1 calc R U P C 2
H31G H 0.2035 0.2010 0.8022 0.069 Uiso 0.48 1 calc R U P C 2
C317 C 0.2281(4) 0.2155(3) 0.6447(6) 0.169(4) Uani 1 1 d . . . . .
H31H H 0.2187 0.2560 0.6095 0.203 Uiso 1 1 calc R U . C 1
H31I H 0.2555 0.1915 0.6070 0.203 Uiso 1 1 calc R U . C 1
C318 C 0.1696(4) 0.1817(4) 0.6215(6) 0.145(3) Uani 1 1 d . . . . .
H31J H 0.1714 0.1429 0.6619 0.174 Uiso 1 1 calc R U . . .
H31K H 0.1357 0.2092 0.6388 0.174 Uiso 1 1 calc R U . . .
C319 C 0.1530(6) 0.1626(4) 0.5266(7) 0.242(6) Uani 1 1 d . . . . .
H31L H 0.1771 0.1876 0.4862 0.362 Uiso 1 1 calc R U . . .
H31M H 0.1080 0.1701 0.5068 0.362 Uiso 1 1 calc R U . . .
H31N H 0.1622 0.1170 0.5206 0.362 Uiso 1 1 calc R U . . .
O41 O 0.15112(9) 0.43064(9) 0.76419(14) 0.0326(5) Uani 1 1 d . . . . .
O42 O 0.24370(9) 0.56785(8) 0.64680(13) 0.0253(4) Uani 1 1 d . . . . .
O43 O 0.19478(9) 0.56817(10) 0.82717(15) 0.0323(5) Uani 1 1 d D . . . .
N41 N 0.12211(11) 0.53919(10) 0.63960(16) 0.0274(5) Uani 1 1 d . . . . .
C41 C 0.09241(13) 0.41606(14) 0.7334(2) 0.0311(7) Uani 1 1 d . . . . .
C42 C 0.05079(13) 0.45354(13) 0.6674(2) 0.0287(6) Uani 1 1 d . . . . .
C43 C -0.01039(14) 0.43043(14) 0.6376(2) 0.0354(7) Uani 1 1 d . . . . .
H43 H -0.0380 0.4552 0.5938 0.042 Uiso 1 1 calc R U . . .
C44 C -0.03196(15) 0.37400(15) 0.6689(2) 0.0421(8) Uani 1 1 d . . . . .
H44 H -0.0731 0.3592 0.6459 0.050 Uiso 1 1 calc R U . . .
C45 C 0.00783(16) 0.33879(16) 0.7355(3) 0.0464(9) Uani 1 1 d . . . . .
H45 H -0.0068 0.3002 0.7598 0.056 Uiso 1 1 calc R U . . .
C46 C 0.06783(15) 0.35900(15) 0.7663(3) 0.0441(8) Uani 1 1 d . . . . .
H46 H 0.0939 0.3337 0.8115 0.053 Uiso 1 1 calc R U . . .
C47 C 0.06714(14) 0.51328(13) 0.6269(2) 0.0304(6) Uani 1 1 d . . . . .
H47 H 0.0347 0.5355 0.5875 0.036 Uiso 1 1 calc R U . . .
C48 C 0.13668(14) 0.59983(13) 0.6042(2) 0.0273(6) Uani 1 1 d . . . . .
C49 C 0.20139(13) 0.61443(12) 0.61374(19) 0.0248(6) Uani 1 1 d . . . . .
C410 C 0.21913(14) 0.67445(13) 0.5868(2) 0.0285(6) Uani 1 1 d . . . . .
H410 H 0.2624 0.6855 0.5939 0.034 Uiso 1 1 calc R U . . .
C411 C 0.17423(15) 0.71859(13) 0.5496(2) 0.0330(7) Uani 1 1 d . . . . .
H411 H 0.1874 0.7593 0.5304 0.040 Uiso 1 1 calc R U . . .
C412 C 0.11049(15) 0.70511(14) 0.5394(2) 0.0354(7) Uani 1 1 d . . . . .
C413 C 0.09256(14) 0.64557(13) 0.5670(2) 0.0323(7) Uani 1 1 d . . . . .
H413 H 0.0491 0.6354 0.5606 0.039 Uiso 1 1 calc R U . . .
C414 C 0.06213(17) 0.75449(16) 0.4996(3) 0.0539(10) Uani 1 1 d . . . . .
H41A H 0.0251 0.7328 0.4656 0.081 Uiso 1 1 calc R U . . .
H41B H 0.0802 0.7827 0.4558 0.081 Uiso 1 1 calc R U . . .
H41C H 0.0498 0.7799 0.5516 0.081 Uiso 1 1 calc R U . . .
C415 C 0.14473(14) 0.61028(15) 0.8451(2) 0.0405(8) Uani 1 1 d D . . . .
H41D H 0.1268 0.6321 0.7856 0.049 Uiso 1 1 calc R U . . .
H41E H 0.1615 0.6434 0.8918 0.049 Uiso 1 1 calc R U . . .
C416 C 0.09525(19) 0.5733(2) 0.8820(3) 0.0678(12) Uani 1 1 d D . . . .
H41F H 0.0766 0.5430 0.8322 0.081 Uiso 1 1 calc R U . . .
H41G H 0.0617 0.6032 0.8943 0.081 Uiso 1 1 calc R U . . .
C417 C 0.1165(3) 0.5363(4) 0.9706(4) 0.142(3) Uani 1 1 d . . . . .
H17A H 0.0776 0.5188 0.9902 0.170 Uiso 0.51 1 calc R U P D 1
H17B H 0.1397 0.4990 0.9503 0.170 Uiso 0.51 1 calc R U P D 1
H17C H 0.1501 0.5603 1.0107 0.170 Uiso 0.49 1 calc R U P E 2
H17D H 0.1342 0.4947 0.9539 0.170 Uiso 0.49 1 calc R U P E 2
C41A C 0.1506(5) 0.5569(4) 1.0497(6) 0.075(3) Uani 0.51 1 d . . P F 1
H41H H 0.1275 0.5928 1.0741 0.090 Uiso 0.51 1 calc R U P F 1
H41I H 0.1900 0.5749 1.0327 0.090 Uiso 0.51 1 calc R U P F 1
C41B C 0.1680(5) 0.5106(5) 1.1296(6) 0.089(3) Uani 0.51 1 d . . P F 1
H41J H 0.1309 0.5008 1.1593 0.134 Uiso 0.51 1 calc R U P F 1
H41K H 0.2006 0.5295 1.1767 0.134 Uiso 0.51 1 calc R U P F 1
H41L H 0.1840 0.4710 1.1049 0.134 Uiso 0.51 1 calc R U P F 1
C41C C 0.0634(7) 0.5245(8) 1.0253(9) 0.146(6) Uani 0.49 1 d . . P F 2
H41M H 0.0350 0.5619 1.0148 0.175 Uiso 0.49 1 calc R U P F 2
H41N H 0.0397 0.4872 0.9958 0.175 Uiso 0.49 1 calc R U P F 2
C41D C 0.0740(7) 0.5137(8) 1.1192(9) 0.154(7) Uani 0.49 1 d . . P F 2
H41O H 0.1169 0.4976 1.1371 0.231 Uiso 0.49 1 calc R U P F 2
H41P H 0.0440 0.4818 1.1358 0.231 Uiso 0.49 1 calc R U P F 2
H41Q H 0.0689 0.5537 1.1531 0.231 Uiso 0.49 1 calc R U P F 2
H13O H 0.351(3) 0.620(3) 0.5929(16) 0.184 Uiso 1 1 d D U . . .
H23O H 0.315(3) 0.4037(19) 0.488(4) 0.184 Uiso 1 1 d D U . . .
H33O H 0.208(2) 0.367(3) 0.752(5) 0.184 Uiso 1 1 d D U . . .
H43O H 0.2288(16) 0.588(3) 0.843(5) 0.184 Uiso 1 1 d D U . . .

loop_
_atom_site_aniso_label
_atom_site_aniso_U_11
_atom_site_aniso_U_22
_atom_site_aniso_U_33
_atom_site_aniso_U_23
_atom_site_aniso_U_13
_atom_site_aniso_U_12
Ni1 0.0256(2) 0.02258(19) 0.02585(19) -0.00190(14) 0.00512(15) 0.00101(14)
Ni2 0.0299(2) 0.02210(19) 0.02596(19) -0.00058(14) 0.00437(16) -0.00287(14)
Ni3 0.0288(2) 0.02139(19) 0.0314(2) 0.00110(15) 0.00569(16) 0.00167(14)
Ni4 0.0251(2) 0.02389(19) 0.0294(2) 0.00383(15) 0.00510(15) 0.00163(14)
O11 0.0284(11) 0.0280(10) 0.0270(10) -0.0042(8) 0.0034(9) 0.0055(8)
O12 0.0259(11) 0.0239(10) 0.0274(10) -0.0018(8) 0.0068(8) 0.0003(8)
O13 0.0322(12) 0.0266(11) 0.0349(11) 0.0008(9) 0.0057(10) -0.0072(8)
N11 0.0269(13) 0.0228(12) 0.0280(13) -0.0016(10) 0.0068(10) 0.0006(9)
C11 0.0352(17) 0.0227(14) 0.0279(15) -0.0017(12) 0.0083(13) -0.0033(12)
C12 0.0295(16) 0.0259(15) 0.0268(15) -0.0011(12) 0.0046(13) -0.0017(12)
C13 0.0288(17) 0.0371(17) 0.0333(17) -0.0016(13) 0.0035(13) -0.0009(13)
C14 0.041(2) 0.0456(19) 0.0279(16) -0.0048(14) 0.0026(14) -0.0014(15)
C15 0.046(2) 0.0419(19) 0.0327(17) -0.0092(14) 0.0084(15) 0.0022(15)
C16 0.0335(18) 0.0355(17) 0.0341(17) -0.0044(13) 0.0067(14) 0.0053(13)
C17 0.0240(15) 0.0283(15) 0.0327(16) 0.0016(12) 0.0077(13) 0.0020(11)
C18 0.0281(16) 0.0219(14) 0.0275(15) -0.0009(11) 0.0109(12) 0.0001(11)
C19 0.0241(15) 0.0219(14) 0.0331(16) 0.0019(12) 0.0083(12) 0.0014(11)
C110 0.0369(18) 0.0225(14) 0.0296(15) -0.0011(12) 0.0098(13) -0.0006(12)
C111 0.0397(19) 0.0280(16) 0.0342(17) 0.0012(13) 0.0179(14) 0.0056(13)
C112 0.0327(17) 0.0307(16) 0.0379(17) 0.0038(13) 0.0119(14) 0.0030(13)
C113 0.0304(17) 0.0320(16) 0.0296(15) -0.0007(13) 0.0061(13) 0.0019(12)
C114 0.0352(19) 0.061(2) 0.044(2) 0.0013(17) 0.0177(16) 0.0099(16)
C115 0.047(2) 0.046(2) 0.054(2) 0.0071(17) 0.0008(18) -0.0212(16)
O21 0.0363(12) 0.0279(11) 0.0263(10) 0.0014(8) 0.0064(9) -0.0040(9)
O22 0.0276(11) 0.0208(10) 0.0309(11) 0.0003(8) 0.0042(9) -0.0009(8)
O23 0.0417(13) 0.0338(12) 0.0311(12) -0.0075(9) 0.0083(10) -0.0036(10)
N21 0.0338(14) 0.0258(13) 0.0275(13) -0.0008(10) 0.0040(11) -0.0020(10)
C21 0.0432(19) 0.0266(15) 0.0243(15) -0.0029(12) 0.0113(14) -0.0007(13)
C22 0.043(2) 0.0287(16) 0.0295(16) 0.0029(13) 0.0090(14) 0.0020(13)
C23 0.050(2) 0.046(2) 0.0377(19) 0.0111(15) 0.0021(16) 0.0008(16)
C24 0.073(3) 0.039(2) 0.044(2) 0.0187(16) 0.012(2) 0.0042(18)
C25 0.070(3) 0.0305(18) 0.0376(19) 0.0029(14) 0.0174(18) -0.0090(16)
C26 0.052(2) 0.0309(17) 0.0346(17) 0.0002(14) 0.0126(16) -0.0074(14)
C27 0.0362(18) 0.0345(17) 0.0309(16) 0.0012(13) 0.0025(14) -0.0003(13)
C28 0.0291(16) 0.0253(15) 0.0330(16) -0.0029(12) 0.0060(13) -0.0014(12)
C29 0.0249(16) 0.0253(15) 0.0363(17) -0.0056(12) 0.0021(13) 0.0008(11)
C210 0.0315(17) 0.0280(16) 0.0403(18) 0.0003(13) 0.0057(14) -0.0030(12)
C211 0.0366(19) 0.0289(17) 0.056(2) -0.0092(15) 0.0099(16) -0.0088(13)
C212 0.0330(18) 0.0363(18) 0.0437(19) -0.0130(15) 0.0047(15) -0.0025(13)
C213 0.0345(18) 0.0335(17) 0.0346(17) -0.0039(13) 0.0042(14) 0.0015(13)
C214 0.046(2) 0.050(2) 0.057(2) -0.0168(18) -0.0013(18) -0.0101(17)
C215 0.047(2) 0.060(2) 0.040(2) -0.0214(17) 0.0074(17) -0.0071(17)
O31 0.0367(12) 0.0245(11) 0.0397(12) -0.0035(9) 0.0062(10) 0.0029(9)
O32 0.0260(11) 0.0234(10) 0.0275(10) 0.0029(8) 0.0073(8) 0.0034(8)
O33 0.0371(13) 0.0241(11) 0.0546(14) 0.0116(10) 0.0096(11) -0.0010(9)
N31 0.0295(14) 0.0217(12) 0.0326(13) 0.0014(10) 0.0072(11) 0.0014(10)
C31 0.0384(18) 0.0170(14) 0.0402(18) -0.0032(12) 0.0082(14) -0.0014(12)
C32 0.0363(18) 0.0210(15) 0.0444(18) -0.0029(13) 0.0147(15) -0.0009(12)
C33 0.0348(18) 0.0267(16) 0.051(2) -0.0050(14) 0.0072(15) 0.0033(13)
C34 0.036(2) 0.0307(17) 0.063(2) -0.0093(16) 0.0174(18) 0.0007(14)
C35 0.048(2) 0.0297(17) 0.053(2) -0.0124(15) 0.0237(18) -0.0061(14)
C36 0.047(2) 0.0243(16) 0.0442(19) -0.0056(14) 0.0120(16) -0.0031(13)
C37 0.0316(17) 0.0246(15) 0.0363(17) 0.0028(12) 0.0057(14) 0.0021(12)
C38 0.0286(16) 0.0234(14) 0.0334(16) 0.0020(12) 0.0085(13) -0.0001(11)
C39 0.0302(16) 0.0222(14) 0.0294(15) 0.0055(12) 0.0074(13) -0.0005(11)
C310 0.0319(17) 0.0291(16) 0.0340(16) 0.0040(13) 0.0101(14) 0.0048(12)
C311 0.0379(18) 0.0356(17) 0.0290(16) 0.0033(13) 0.0094(14) 0.0028(13)
C312 0.0316(17) 0.0305(16) 0.0305(16) 0.0050(13) 0.0026(13) -0.0009(12)
C313 0.0319(17) 0.0267(15) 0.0391(17) 0.0077(13) 0.0075(14) 0.0053(12)
C314 0.048(2) 0.0418(19) 0.0325(17) 0.0090(14) 0.0035(15) 0.0060(15)
C315 0.053(2) 0.0307(19) 0.077(3) 0.0199(18) 0.010(2) 0.0001(16)
C31A 0.063(6) 0.066(6) 0.116(8) 0.031(5) 0.033(6) 0.002(4)
C31B 0.053(5) 0.036(4) 0.086(6) 0.020(4) 0.022(5) 0.008(3)
C317 0.158(7) 0.071(4) 0.238(9) -0.062(5) -0.103(7) 0.038(4)
C318 0.156(8) 0.144(7) 0.145(7) 0.049(6) 0.049(6) 0.017(6)
C319 0.406(17) 0.113(6) 0.154(8) 0.020(6) -0.128(10) -0.042(8)
O41 0.0253(11) 0.0328(11) 0.0396(12) 0.0119(9) 0.0043(9) 0.0006(8)
O42 0.0290(11) 0.0213(10) 0.0261(10) 0.0016(8) 0.0055(8) 0.0024(8)
O43 0.0314(12) 0.0335(12) 0.0332(11) -0.0003(9) 0.0090(10) 0.0069(9)
N41 0.0297(14) 0.0226(12) 0.0304(13) 0.0024(10) 0.0061(11) 0.0010(10)
C41 0.0248(16) 0.0328(16) 0.0362(17) 0.0040(13) 0.0064(13) 0.0001(12)
C42 0.0275(16) 0.0265(15) 0.0329(16) -0.0002(12) 0.0074(13) 0.0002(12)
C43 0.0334(18) 0.0321(17) 0.0402(18) 0.0042(14) 0.0042(15) 0.0016(13)
C44 0.0293(18) 0.0382(19) 0.058(2) 0.0052(16) 0.0051(16) -0.0064(14)
C45 0.040(2) 0.0369(19) 0.063(2) 0.0163(17) 0.0105(18) -0.0071(15)
C46 0.0356(19) 0.0362(18) 0.061(2) 0.0220(16) 0.0070(17) 0.0010(14)
C47 0.0308(17) 0.0272(15) 0.0327(16) 0.0022(12) 0.0031(13) 0.0040(12)
C48 0.0328(17) 0.0233(14) 0.0258(15) 0.0021(11) 0.0046(13) 0.0018(12)
C49 0.0298(16) 0.0230(14) 0.0217(14) -0.0026(11) 0.0039(12) 0.0035(11)
C410 0.0322(17) 0.0242(15) 0.0304(15) -0.0016(12) 0.0086(13) -0.0016(12)
C411 0.0427(19) 0.0214(15) 0.0345(17) 0.0033(12) 0.0042(14) -0.0014(13)
C412 0.0395(19) 0.0266(16) 0.0389(18) 0.0050(13) 0.0019(15) 0.0035(13)
C413 0.0278(16) 0.0274(16) 0.0398(17) 0.0028(13) -0.0017(13) 0.0013(12)
C414 0.046(2) 0.0319(19) 0.080(3) 0.0138(18) -0.003(2) 0.0035(15)
C415 0.0332(18) 0.046(2) 0.0429(19) -0.0067(15) 0.0077(15) 0.0130(14)
C416 0.049(3) 0.085(3) 0.072(3) -0.009(2) 0.016(2) 0.008(2)
C417 0.068(4) 0.278(9) 0.083(4) 0.072(5) 0.022(3) -0.003(5)
C41A 0.090(7) 0.088(7) 0.049(5) -0.023(5) 0.013(5) 0.011(5)
C41B 0.126(9) 0.100(8) 0.045(5) -0.001(5) 0.025(6) 0.011(6)
C41C 0.154(13) 0.199(15) 0.100(10) 0.027(10) 0.067(10) -0.071(11)
C41D 0.145(14) 0.241(18) 0.072(8) 0.021(10) 0.005(8) -0.099(13)

loop_
_atom_type_symbol
_atom_type_description
_atom_type_scat_dispersion_real
_atom_type_scat_dispersion_imag
_atom_type_scat_source
C C 0.0033 0.0016 'International Tables Vol C Tables 4.2.6.8 and 6.1.1.4'
H H 0.0000 0.0000 'International Tables Vol C Tables 4.2.6.8 and 6.1.1.4'
Ni Ni 0.3393 1.1124 'International Tables Vol C Tables 4.2.6.8 and 6.1.1.4'
N N 0.0061 0.0033 'International Tables Vol C Tables 4.2.6.8 and 6.1.1.4'
O O 0.0106 0.0060 'International Tables Vol C Tables 4.2.6.8 and 6.1.1.4'

loop_
_geom_angle_atom_site_label_1
_geom_angle_atom_site_label_2
_geom_angle_atom_site_label_3
_geom_angle
O11 Ni1 N11 93.96(9)
O11 Ni1 O12 171.05(7)
N11 Ni1 O12 83.15(8)
O11 Ni1 O42 96.88(8)
N11 Ni1 O42 169.07(8)
O12 Ni1 O42 85.92(7)
O11 Ni1 O13 98.81(8)
N11 Ni1 O13 92.61(9)
O12 Ni1 O13 89.81(7)
O42 Ni1 O13 87.18(8)
O11 Ni1 O32 93.71(7)
N11 Ni1 O32 95.36(8)
O12 Ni1 O32 78.18(7)
O42 Ni1 O32 82.51(7)
O13 Ni1 O32 164.65(7)
N21 Ni2 O21 94.35(9)
N21 Ni2 O12 169.13(8)
O21 Ni2 O12 96.44(8)
N21 Ni2 O22 82.79(9)
O21 Ni2 O22 168.92(8)
O12 Ni2 O22 86.85(7)
N21 Ni2 O23 89.49(9)
O21 Ni2 O23 100.90(8)
O12 Ni2 O23 87.18(8)
O22 Ni2 O23 89.81(7)
N21 Ni2 O42 98.46(8)
O21 Ni2 O42 91.84(7)
O12 Ni2 O42 82.53(7)
O22 Ni2 O42 78.06(7)
O23 Ni2 O42 164.46(7)
N31 Ni3 O31 93.63(9)
N31 Ni3 O22 169.13(8)
O31 Ni3 O22 97.23(8)
N31 Ni3 O32 82.62(8)
O31 Ni3 O32 169.20(8)
O22 Ni3 O32 86.75(7)
N31 Ni3 O33 90.78(9)
O31 Ni3 O33 101.01(8)
O22 Ni3 O33 86.78(8)
O32 Ni3 O33 89.21(8)
N31 Ni3 O12 97.00(8)
O31 Ni3 O12 92.55(7)
O22 Ni3 O12 82.94(7)
O32 Ni3 O12 77.92(7)
O33 Ni3 O12 163.92(7)
O41 Ni4 N41 94.72(9)
O41 Ni4 O42 171.12(8)
N41 Ni4 O42 83.06(8)
O41 Ni4 O32 95.44(8)
N41 Ni4 O32 169.62(8)
O42 Ni4 O32 86.58(7)
O41 Ni4 O43 99.77(8)
N41 Ni4 O43 92.47(9)
O42 Ni4 O43 88.94(7)
O32 Ni4 O43 87.92(8)
O41 Ni4 O22 93.94(8)
N41 Ni4 O22 94.70(8)
O42 Ni4 O22 77.72(7)
O32 Ni4 O22 82.48(7)
O43 Ni4 O22 163.95(7)
C11 O11 Ni1 125.23(17)
C19 O12 Ni2 138.51(17)
C19 O12 Ni1 106.92(16)
Ni2 O12 Ni1 97.14(8)
C19 O12 Ni3 114.54(15)
Ni2 O12 Ni3 91.95(7)
Ni1 O12 Ni3 102.13(7)
C115 O13 Ni1 128.4(2)
C115 O13 H13O 112(5)
Ni1 O13 H13O 107(5)
C17 N11 C18 123.5(2)
C17 N11 Ni1 125.65(19)
C18 N11 Ni1 110.70(17)
O11 C11 C16 118.4(3)
O11 C11 C12 124.6(2)
C16 C11 C12 117.0(3)
C13 C12 C11 119.1(3)
C13 C12 C17 116.1(3)
C11 C12 C17 124.7(3)
C14 C13 C12 122.1(3)
C14 C13 H13 118.9
C12 C13 H13 118.9
C13 C14 C15 118.9(3)
C13 C14 H14 120.5
C15 C14 H14 120.5
C16 C15 C14 120.5(3)
C16 C15 H15 119.8
C14 C15 H15 119.8
C15 C16 C11 122.4(3)
C15 C16 H16 118.8
C11 C16 H16 118.8
N11 C17 C12 125.1(3)
N11 C17 H17 117.4
C12 C17 H17 117.4
C113 C18 C19 120.3(2)
C113 C18 N11 124.9(3)
C19 C18 N11 114.7(2)
O12 C19 C110 122.6(3)
O12 C19 C18 118.8(2)
C110 C19 C18 118.5(3)
C111 C110 C19 119.9(3)
C111 C110 H110 120.1
C19 C110 H110 120.1
C110 C111 C112 122.2(3)
C110 C111 H111 118.9
C112 C111 H111 118.9
C113 C112 C111 117.7(3)
C113 C112 C114 121.1(3)
C111 C112 C114 121.2(3)
C112 C113 C18 121.4(3)
C112 C113 H113 119.3
C18 C113 H113 119.3
C112 C114 H11A 109.5
C112 C114 H11B 109.5
H11A C114 H11B 109.5
C112 C114 H11C 109.5
H11A C114 H11C 109.5
H11B C114 H11C 109.5
O13 C115 H11D 109.5
O13 C115 H11E 109.5
H11D C115 H11E 109.5
O13 C115 H11F 109.5
H11D C115 H11F 109.5
H11E C115 H11F 109.5
C21 O21 Ni2 124.92(19)
C29 O22 Ni3 136.35(16)
C29 O22 Ni2 106.79(16)
Ni3 O22 Ni2 95.59(8)
C29 O22 Ni4 118.86(16)
Ni3 O22 Ni4 91.68(7)
Ni2 O22 Ni4 101.32(7)
C215 O23 Ni2 129.4(2)
C215 O23 H23O 105(5)
Ni2 O23 H23O 107(5)
C27 N21 C28 123.1(3)
C27 N21 Ni2 125.6(2)
C28 N21 Ni2 110.89(18)
O21 C21 C26 118.3(3)
O21 C21 C22 124.4(3)
C26 C21 C22 117.4(3)
C23 C22 C21 118.8(3)
C23 C22 C27 115.8(3)
C21 C22 C27 125.4(3)
C24 C23 C22 121.8(3)
C24 C23 H23 119.1
C22 C23 H23 119.1
C23 C24 C25 119.2(3)
C23 C24 H24 120.4
C25 C24 H24 120.4
C26 C25 C24 120.5(3)
C26 C25 H25 119.8
C24 C25 H25 119.8
C25 C26 C21 122.3(3)
C25 C26 H26 118.8
C21 C26 H26 118.8
N21 C27 C22 124.7(3)
N21 C27 H27 117.7
C22 C27 H27 117.7
C213 C28 C29 120.8(3)
C213 C28 N21 124.9(3)
C29 C28 N21 113.9(3)
O22 C29 C210 122.9(3)
O22 C29 C28 119.4(2)
C210 C29 C28 117.7(3)
C211 C210 C29 120.4(3)
C211 C210 H210 119.8
C29 C210 H210 119.8
C210 C211 C212 122.4(3)
C210 C211 H211 118.8
C212 C211 H211 118.8
C213 C212 C211 117.1(3)
C213 C212 C214 120.7(3)
C211 C212 C214 122.0(3)
C28 C213 C212 121.6(3)
C28 C213 H213 119.2
C212 C213 H213 119.2
C212 C214 H21A 109.5
C212 C214 H21B 109.5
H21A C214 H21B 109.5
C212 C214 H21C 109.5
H21A C214 H21C 109.5
H21B C214 H21C 109.5
O23 C215 H21D 109.5
O23 C215 H21E 109.5
H21D C215 H21E 109.5
O23 C215 H21F 109.5
H21D C215 H21F 109.5
H21E C215 H21F 109.5
C31 O31 Ni3 124.51(19)
C39 O32 Ni4 136.73(16)
C39 O32 Ni3 107.37(15)
Ni4 O32 Ni3 96.75(8)
C39 O32 Ni1 116.70(16)
Ni4 O32 Ni1 91.85(7)
Ni3 O32 Ni1 101.66(7)
C315 O33 Ni3 131.0(2)
C315 O33 H33O 112(5)
Ni3 O33 H33O 107(5)
C37 N31 C38 123.4(3)
C37 N31 Ni3 126.0(2)
C38 N31 Ni3 110.48(17)
O31 C31 C36 118.4(3)
O31 C31 C32 124.4(3)
C36 C31 C32 117.2(3)
C33 C32 C31 118.7(3)
C33 C32 C37 115.9(3)
C31 C32 C37 125.3(3)
C34 C33 C32 122.3(3)
C34 C33 H33 118.8
C32 C33 H33 118.8
C33 C34 C35 118.8(3)
C33 C34 H34 120.6
C35 C34 H34 120.6
C36 C35 C34 121.0(3)
C36 C35 H35 119.5
C34 C35 H35 119.5
C35 C36 C31 122.0(3)
C35 C36 H36 119.0
C31 C36 H36 119.0
N31 C37 C32 124.3(3)
N31 C37 H37 117.8
C32 C37 H37 117.8
C313 C38 C39 119.9(3)
C313 C38 N31 125.0(2)
C39 C38 N31 114.9(3)
O32 C39 C310 122.7(2)
O32 C39 C38 118.5(2)
C310 C39 C38 118.7(3)
C39 C310 C311 120.1(3)
C39 C310 H310 120.0
C311 C310 H310 120.0
C310 C311 C312 121.8(3)
C310 C311 H311 119.1
C312 C311 H311 119.1
C313 C312 C311 117.5(3)
C313 C312 C314 120.5(3)
C311 C312 C314 121.8(3)
C312 C313 C38 121.9(3)
C312 C313 H313 119.1
C38 C313 H313 119.1
C312 C314 H31A 109.5
C312 C314 H31B 109.5
H31A C314 H31B 109.5
C312 C314 H31C 109.5
H31A C314 H31C 109.5
H31B C314 H31C 109.5
O33 C315 C31B 112.3(4)
O33 C315 C31A 104.9(4)
O33 C315 H1A 110.8
C31A C315 H1A 110.8
O33 C315 H1D 110.8
C31A C315 H1D 110.8
H1A C315 H1D 108.9
O33 C315 H1B 109.1
C31B C315 H1B 109.1
O33 C315 H1C 109.1
C31B C315 H1C 109.1
H1B C315 H1C 107.9
C317 C31A C315 113.6(6)
C317 C31A H31D 108.8
C315 C31A H31D 108.8
C317 C31A H31E 108.8
C315 C31A H31E 108.8
H31D C31A H31E 107.7
C315 C31B C317 100.5(5)
C315 C31B H31F 111.7
C317 C31B H31F 111.7
C315 C31B H31G 111.7
C317 C31B H31G 111.7
H31F C31B H31G 109.4
C318 C317 C31A 142.4(9)
C318 C317 C31B 86.7(7)
C318 C317 H31H 101.4
C31A C317 H31H 101.4
C318 C317 H31I 101.4
C31A C317 H31I 101.4
H31H C317 H31I 104.6
C319 C318 C317 116.8(8)
C319 C318 H31J 108.1
C317 C318 H31J 108.1
C319 C318 H31K 108.1
C317 C318 H31K 108.1
H31J C318 H31K 107.3
C318 C319 H31L 109.5
C318 C319 H31M 109.5
H31L C319 H31M 109.5
C318 C319 H31N 109.5
H31L C319 H31N 109.5
H31M C319 H31N 109.5
C41 O41 Ni4 124.80(18)
C49 O42 Ni4 107.41(15)
C49 O42 Ni1 139.40(17)
Ni4 O42 Ni1 96.19(8)
C49 O42 Ni2 113.68(15)
Ni4 O42 Ni2 102.72(7)
Ni1 O42 Ni2 91.83(7)
C415 O43 Ni4 129.42(19)
C415 O43 H43O 108(5)
Ni4 O43 H43O 114(5)
C47 N41 C48 124.9(3)
C47 N41 Ni4 124.5(2)
C48 N41 Ni4 110.47(18)
O41 C41 C46 118.3(3)
O41 C41 C42 124.8(3)
C46 C41 C42 116.8(3)
C43 C42 C41 118.5(3)
C43 C42 C47 116.7(3)
C41 C42 C47 124.8(3)
C44 C43 C42 123.1(3)
C44 C43 H43 118.5
C42 C43 H43 118.5
C43 C44 C45 118.3(3)
C43 C44 H44 120.8
C45 C44 H44 120.8
C46 C45 C44 120.9(3)
C46 C45 H45 119.6
C44 C45 H45 119.6
C45 C46 C41 122.4(3)
C45 C46 H46 118.8
C41 C46 H46 118.8
N41 C47 C42 125.5(3)
N41 C47 H47 117.2
C42 C47 H47 117.2
C413 C48 C49 119.6(3)
C413 C48 N41 125.0(3)
C49 C48 N41 115.2(2)
O42 C49 C410 123.0(3)
O42 C49 C48 118.4(2)
C410 C49 C48 118.6(2)
C49 C410 C411 120.4(3)
C49 C410 H410 119.8
C411 C410 H410 119.8
C410 C411 C412 121.9(3)
C410 C411 H411 119.0
C412 C411 H411 119.0
C413 C412 C411 117.9(3)
C413 C412 C414 121.1(3)
C411 C412 C414 121.0(3)
C412 C413 C48 121.6(3)
C412 C413 H413 119.2
C48 C413 H413 119.2
C412 C414 H41A 109.5
C412 C414 H41B 109.5
H41A C414 H41B 109.5
C412 C414 H41C 109.5
H41A C414 H41C 109.5
H41B C414 H41C 109.5
O43 C415 C416 110.0(3)
O43 C415 H41D 109.7
C416 C415 H41D 109.7
O43 C415 H41E 109.7
C416 C415 H41E 109.7
H41D C415 H41E 108.2
C415 C416 C417 115.2(4)
C415 C416 H41F 108.5
C417 C416 H41F 108.5
C415 C416 H41G 108.5
C417 C416 H41G 108.5
H41F C416 H41G 107.5
C41A C417 C416 127.8(8)
C416 C417 C41C 111.4(8)
C41A C417 H17A 105.3
C416 C417 H17A 105.3
C41A C417 H17B 105.3
C416 C417 H17B 105.3
H17A C417 H17B 106.0
C416 C417 H17C 109.4
C41C C417 H17C 109.4
C416 C417 H17D 109.4
C41C C417 H17D 109.4
H17C C417 H17D 108.0
C417 C41A C41B 118.8(9)
C417 C41A H41H 107.6
C41B C41A H41H 107.6
C417 C41A H41I 107.6
C41B C41A H41I 107.6
H41H C41A H41I 107.1
C41A C41B H41J 109.5
C41A C41B H41K 109.5
H41J C41B H41K 109.5
C41A C41B H41L 109.5
H41J C41B H41L 109.5
H41K C41B H41L 109.5
C41D C41C C417 121.1(13)
C41D C41C H41M 107.1
C417 C41C H41M 107.1
C41D C41C H41N 107.1
C417 C41C H41N 107.1
H41M C41C H41N 106.8
C41C C41D H41O 109.5
C41C C41D H41P 109.5
H41O C41D H41P 109.5
C41C C41D H41Q 109.5
H41O C41D H41Q 109.5
H41P C41D H41Q 109.5

loop_
_geom_bond_atom_site_label_1
_geom_bond_atom_site_label_2
_geom_bond_distance
Ni1 O11 1.9603(18)
Ni1 N11 1.970(2)
Ni1 O12 2.0518(17)
Ni1 O42 2.0683(19)
Ni1 O13 2.0987(19)
Ni1 O32 2.2070(18)
Ni2 N21 1.959(2)
Ni2 O21 1.9600(18)
Ni2 O12 2.0461(19)
Ni2 O22 2.0681(18)
Ni2 O23 2.124(2)
Ni2 O42 2.2069(18)
Ni3 N31 1.974(2)
Ni3 O31 1.9741(19)
Ni3 O22 2.0617(19)
Ni3 O32 2.0654(18)
Ni3 O33 2.103(2)
Ni3 O12 2.2059(18)
Ni4 O41 1.9549(19)
Ni4 N41 1.975(2)
Ni4 O42 2.0537(18)
Ni4 O32 2.0607(19)
Ni4 O43 2.114(2)
Ni4 O22 2.2344(18)
O11 C11 1.319(3)
O12 C19 1.370(3)
O13 C115 1.415(4)
O13 H13O 0.840(10)
N11 C17 1.291(4)
N11 C18 1.424(3)
C11 C16 1.409(4)
C11 C12 1.426(4)
C12 C13 1.408(4)
C12 C17 1.443(4)
C13 C14 1.371(4)
C13 H13 0.9500
C14 C15 1.393(4)
C14 H14 0.9500
C15 C16 1.371(4)
C15 H15 0.9500
C16 H16 0.9500
C17 H17 0.9500
C18 C113 1.388(4)
C18 C19 1.405(4)
C19 C110 1.395(4)
C110 C111 1.384(4)
C110 H110 0.9500
C111 C112 1.390(4)
C111 H111 0.9500
C112 C113 1.387(4)
C112 C114 1.503(4)
C113 H113 0.9500
C114 H11A 0.9800
C114 H11B 0.9800
C114 H11C 0.9800
C115 H11D 0.9800
C115 H11E 0.9800
C115 H11F 0.9800
O21 C21 1.321(3)
O22 C29 1.358(3)
O23 C215 1.424(4)
O23 H23O 0.838(10)
N21 C27 1.295(4)
N21 C28 1.428(3)
C21 C26 1.406(4)
C21 C22 1.418(4)
C22 C23 1.413(4)
C22 C27 1.441(4)
C23 C24 1.371(5)
C23 H23 0.9500
C24 C25 1.382(5)
C24 H24 0.9500
C25 C26 1.367(5)
C25 H25 0.9500
C26 H26 0.9500
C27 H27 0.9500
C28 C213 1.384(4)
C28 C29 1.414(4)
C29 C210 1.390(4)
C210 C211 1.383(4)
C210 H210 0.9500
C211 C212 1.395(5)
C211 H211 0.9500
C212 C213 1.385(4)
C212 C214 1.505(4)
C213 H213 0.9500
C214 H21A 0.9800
C214 H21B 0.9800
C214 H21C 0.9800
C215 H21D 0.9800
C215 H21E 0.9800
C215 H21F 0.9800
O31 C31 1.318(3)
O32 C39 1.363(3)
O33 C315 1.425(4)
O33 H33O 0.841(10)
N31 C37 1.295(3)
N31 C38 1.424(3)
C31 C36 1.411(4)
C31 C32 1.427(4)
C32 C33 1.415(4)
C32 C37 1.444(4)
C33 C34 1.367(4)
C33 H33 0.9500
C34 C35 1.388(5)
C34 H34 0.9500
C35 C36 1.372(4)
C35 H35 0.9500
C36 H36 0.9500
C37 H37 0.9500
C38 C313 1.385(4)
C38 C39 1.413(4)
C39 C310 1.378(4)
C310 C311 1.393(4)
C310 H310 0.9500
C311 C312 1.394(4)
C311 H311 0.9500
C312 C313 1.380(4)
C312 C314 1.507(4)
C313 H313 0.9500
C314 H31A 0.9800
C314 H31B 0.9800
C314 H31C 0.9800
C315 C31B 1.451(9)
C315 C31A 1.588(9)
C315 H1A 0.9900
C315 H1D 0.9900
C315 H1B 0.9900
C315 H1C 0.9900
C31A C317 1.462(11)
C31A H31D 0.9900
C31A H31E 0.9900
C31B C317 1.853(12)
C31B H31F 0.9900
C31B H31G 0.9900
C317 C318 1.439(9)
C317 H31H 0.9900
C317 H31I 0.9900
C318 C319 1.405(10)
C318 H31J 0.9900
C318 H31K 0.9900
C319 H31L 0.9800
C319 H31M 0.9800
C319 H31N 0.9800
O41 C41 1.311(3)
O42 C49 1.368(3)
O43 C415 1.442(3)
O43 H43O 0.838(10)
N41 C47 1.289(4)
N41 C48 1.415(3)
C41 C46 1.412(4)
C41 C42 1.432(4)
C42 C43 1.408(4)
C42 C47 1.440(4)
C43 C44 1.366(4)
C43 H43 0.9500
C44 C45 1.390(5)
C44 H44 0.9500
C45 C46 1.368(5)
C45 H45 0.9500
C46 H46 0.9500
C47 H47 0.9500
C48 C413 1.396(4)
C48 C49 1.413(4)
C49 C410 1.381(4)
C410 C411 1.384(4)
C410 H410 0.9500
C411 C412 1.387(4)
C411 H411 0.9500
C412 C413 1.377(4)
C412 C414 1.515(4)
C413 H413 0.9500
C414 H41A 0.9800
C414 H41B 0.9800
C414 H41C 0.9800
C415 C416 1.475(5)
C415 H41D 0.9900
C415 H41E 0.9900
C416 C417 1.494(7)
C416 H41F 0.9900
C416 H41G 0.9900
C417 C41A 1.324(10)
C417 C41C 1.496(11)
C417 H17A 0.9900
C417 H17B 0.9900
C417 H17C 0.9900
C417 H17D 0.9900
C41A C41B 1.500(12)
C41A H41H 0.9900
C41A H41I 0.9900
C41B H41J 0.9800
C41B H41K 0.9800
C41B H41L 0.9800
C41C C41D 1.343(15)
C41C H41M 0.9900
C41C H41N 0.9900
C41D H41O 0.9800
C41D H41P 0.9800
C41D H41Q 0.9800

loop_
_geom_torsion_atom_site_label_1
_geom_torsion_atom_site_label_2
_geom_torsion_atom_site_label_3
_geom_torsion_atom_site_label_4
_geom_torsion
Ni1 O11 C11 C16 -171.13(19)
Ni1 O11 C11 C12 9.4(4)
O11 C11 C12 C13 179.7(3)
C16 C11 C12 C13 0.2(4)
O11 C11 C12 C17 -2.1(4)
C16 C11 C12 C17 178.4(3)
C11 C12 C13 C14 1.0(4)
C17 C12 C13 C14 -177.4(3)
C12 C13 C14 C15 -1.3(5)
C13 C14 C15 C16 0.4(5)
C14 C15 C16 C11 0.7(5)
O11 C11 C16 C15 179.4(3)
C12 C11 C16 C15 -1.0(4)
C18 N11 C17 C12 175.8(2)
Ni1 N11 C17 C12 0.9(4)
C13 C12 C17 N11 174.8(3)
C11 C12 C17 N11 -3.6(4)
C17 N11 C18 C113 -9.8(4)
Ni1 N11 C18 C113 165.8(2)
C17 N11 C18 C19 174.2(2)
Ni1 N11 C18 C19 -10.2(3)
Ni2 O12 C19 C110 -37.6(4)
Ni1 O12 C19 C110 -160.3(2)
Ni3 O12 C19 C110 87.3(3)
Ni2 O12 C19 C18 144.9(2)
Ni1 O12 C19 C18 22.2(3)
Ni3 O12 C19 C18 -90.2(2)
C113 C18 C19 O12 174.8(2)
N11 C18 C19 O12 -9.0(3)
C113 C18 C19 C110 -2.8(4)
N11 C18 C19 C110 173.4(2)
O12 C19 C110 C111 -174.8(2)
C18 C19 C110 C111 2.7(4)
C19 C110 C111 C112 -0.6(4)
C110 C111 C112 C113 -1.4(4)
C110 C111 C112 C114 180.0(3)
C111 C112 C113 C18 1.2(4)
C114 C112 C113 C18 179.9(3)
C19 C18 C113 C112 0.8(4)
N11 C18 C113 C112 -175.0(3)
Ni2 O21 C21 C26 171.51(19)
Ni2 O21 C21 C22 -9.6(4)
O21 C21 C22 C23 -179.2(3)
C26 C21 C22 C23 -0.3(4)
O21 C21 C22 C27 2.3(5)
C26 C21 C22 C27 -178.8(3)
C21 C22 C23 C24 -0.9(5)
C27 C22 C23 C24 177.7(3)
C22 C23 C24 C25 1.4(5)
C23 C24 C25 C26 -0.6(5)
C24 C25 C26 C21 -0.6(5)
O21 C21 C26 C25 180.0(3)
C22 C21 C26 C25 1.0(4)
C28 N21 C27 C22 -175.4(3)
Ni2 N21 C27 C22 -3.3(4)
C23 C22 C27 N21 -173.8(3)
C21 C22 C27 N21 4.8(5)
C27 N21 C28 C213 15.1(4)
Ni2 N21 C28 C213 -157.9(2)
C27 N21 C28 C29 -171.6(3)
Ni2 N21 C28 C29 15.3(3)
Ni3 O22 C29 C210 42.9(4)
Ni2 O22 C29 C210 160.5(2)
Ni4 O22 C29 C210 -85.9(3)
Ni3 O22 C29 C28 -137.4(2)
Ni2 O22 C29 C28 -19.8(3)
Ni4 O22 C29 C28 93.8(3)
C213 C28 C29 O22 177.6(2)
N21 C28 C29 O22 4.1(4)
C213 C28 C29 C210 -2.7(4)
N21 C28 C29 C210 -176.2(2)
O22 C29 C210 C211 -178.4(3)
C28 C29 C210 C211 1.9(4)
C29 C210 C211 C212 -0.2(5)
C210 C211 C212 C213 -0.7(5)
C210 C211 C212 C214 176.1(3)
C29 C28 C213 C212 1.7(4)
N21 C28 C213 C212 174.5(3)
C211 C212 C213 C28 0.0(4)
C214 C212 C213 C28 -176.9(3)
Ni3 O31 C31 C36 -164.16(19)
Ni3 O31 C31 C32 15.2(4)
O31 C31 C32 C33 178.8(3)
C36 C31 C32 C33 -1.8(4)
O31 C31 C32 C37 -4.6(5)
C36 C31 C32 C37 174.9(3)
C31 C32 C33 C34 2.7(4)
C37 C32 C33 C34 -174.3(3)
C32 C33 C34 C35 -1.3(5)
C33 C34 C35 C36 -1.0(5)
C34 C35 C36 C31 1.8(5)
O31 C31 C36 C35 179.1(3)
C32 C31 C36 C35 -0.3(4)
C38 N31 C37 C32 177.8(3)
Ni3 N31 C37 C32 0.7(4)
C33 C32 C37 N31 172.5(3)
C31 C32 C37 N31 -4.2(5)
C37 N31 C38 C313 -16.2(4)
Ni3 N31 C38 C313 161.3(2)
C37 N31 C38 C39 168.6(3)
Ni3 N31 C38 C39 -14.0(3)
Ni4 O32 C39 C310 -40.1(4)
Ni3 O32 C39 C310 -160.9(2)
Ni1 O32 C39 C310 85.9(3)
Ni4 O32 C39 C38 141.5(2)
Ni3 O32 C39 C38 20.6(3)
Ni1 O32 C39 C38 -92.6(3)
C313 C38 C39 O32 179.1(3)
N31 C38 C39 O32 -5.4(4)
C313 C38 C39 C310 0.6(4)
N31 C38 C39 C310 176.1(2)
O32 C39 C310 C311 -178.5(3)
C38 C39 C310 C311 -0.1(4)
C39 C310 C311 C312 -0.5(5)
C310 C311 C312 C313 0.6(4)
C310 C311 C312 C314 -175.9(3)
C311 C312 C313 C38 -0.1(4)
C314 C312 C313 C38 176.4(3)
C39 C38 C313 C312 -0.5(4)
N31 C38 C313 C312 -175.6(3)
Ni3 O33 C315 C31B -137.6(4)
Ni3 O33 C315 C31A -65.9(5)
O33 C315 C31A C317 -69.8(7)
O33 C315 C31B C317 70.3(5)
C315 C31A C317 C318 -63.4(12)
C315 C31B C317 C318 -166.8(6)
C31A C317 C318 C319 -166.6(9)
C31B C317 C318 C319 166.0(8)
Ni4 O41 C41 C46 172.3(2)
Ni4 O41 C41 C42 -7.1(4)
O41 C41 C42 C43 177.4(3)
C46 C41 C42 C43 -2.0(4)
O41 C41 C42 C47 -1.3(5)
C46 C41 C42 C47 179.3(3)
C41 C42 C43 C44 0.1(4)
C47 C42 C43 C44 178.9(3)
C42 C43 C44 C45 2.0(5)
C43 C44 C45 C46 -2.3(5)
C44 C45 C46 C41 0.4(5)
O41 C41 C46 C45 -177.6(3)
C42 C41 C46 C45 1.8(5)
C48 N41 C47 C42 -175.8(3)
Ni4 N41 C47 C42 1.2(4)
C43 C42 C47 N41 -174.1(3)
C41 C42 C47 N41 4.6(5)
C47 N41 C48 C413 13.3(4)
Ni4 N41 C48 C413 -164.1(2)
C47 N41 C48 C49 -170.4(3)
Ni4 N41 C48 C49 12.2(3)
Ni4 O42 C49 C410 161.8(2)
Ni1 O42 C49 C410 39.1(4)
Ni2 O42 C49 C410 -85.3(3)
Ni4 O42 C49 C48 -20.1(3)
Ni1 O42 C49 C48 -142.7(2)
Ni2 O42 C49 C48 92.8(2)
C413 C48 C49 O42 -177.4(2)
N41 C48 C49 O42 6.1(4)
C413 C48 C49 C410 0.9(4)
N41 C48 C49 C410 -175.6(2)
O42 C49 C410 C411 176.9(2)
C48 C49 C410 C411 -1.3(4)
C49 C410 C411 C412 1.1(4)
C410 C411 C412 C413 -0.5(5)
C410 C411 C412 C414 179.2(3)
C411 C412 C413 C48 0.0(5)
C414 C412 C413 C48 -179.7(3)
C49 C48 C413 C412 -0.3(4)
N41 C48 C413 C412 175.9(3)
Ni4 O43 C415 C416 74.1(3)
O43 C415 C416 C417 57.7(5)
C415 C416 C417 C41A 49.2(9)
C415 C416 C417 C41C 155.2(8)
C416 C417 C41A C41B -178.4(7)
C416 C417 C41C C41D -155.7(14)
